data_7243945
loop_
_publ_author_name
'Ito, Sho'
'White, Fraser J.'
'Okunishi, Eiji'
'Aoyama, Yoshitaka'
'Yamano, Akihito'
'Sato, Hiroyasu'
'Ferrara, Joseph D.'
'Jasnowski, Micha\/l'
'Meyer, Mathias'

_publ_section_title
;
 Structure determination of small molecule compounds by an electron
 diffractometer for 3D ED/MicroED
;
_journal_issue 48
_journal_name_full CrystEngComm
_journal_page_first 8622
_journal_page_last 8630
_journal_paper_doi 10.1039/D1CE01172C
_journal_volume 23
_journal_year 2021
_chemical_formula_moiety 'C22 H24 Cl F N4 O3'
_chemical_formula_sum 'C22 H24 Cl F N4 O3'
_chemical_formula_weight 446.90
_chemical_name_systematic N-(3-chloro-4-fluorophenyl)-7-methoxy-6-(3-morpholin-4-ylpropoxy)quinazolin-4-amine
_space_group_crystal_system triclinic
_space_group_IT_number 2
_space_group_name_Hall '-P 1'
_space_group_name_H-M_alt 'P -1'
_atom_sites_solution_hydrogens geom
_atom_sites_solution_primary dual
_audit_creation_date 2021-07-13
_audit_creation_method
;
Olex2 1.3
(compiled 2020.11.12 svn.r5f609507 for OlexSys, GUI svn.r6272)
;
_audit_update_record
;
2021-08-31 deposited with the CCDC.	2021-10-26 downloaded from the CCDC.
;
_cell_angle_alpha 93.78(4)
_cell_angle_beta 97.00(4)
_cell_angle_gamma 101.72(4)
_cell_formula_units_Z 2
_cell_length_a 9.146(4)
_cell_length_b 9.990(5)
_cell_length_c 13.028(5)
_cell_measurement_reflns_used 529
_cell_measurement_temperature 293
_cell_measurement_theta_max 0.8620
_cell_measurement_theta_min 0.1120
_cell_volume 1151.8(9)
_computing_cell_refinement 'CrysAlisPro 1.171.42.18a (Rigaku OD, 2021)'
_computing_data_collection 'CrysAlisPro 1.171.42.18a (Rigaku OD, 2021)'
_computing_data_reduction 'CrysAlisPro 1.171.42.18a (Rigaku OD, 2021)'
_computing_molecular_graphics 'Olex2 1.3 (Dolomanov et al., 2009)'
_computing_publication_material 'Olex2 1.3 (Dolomanov et al., 2009)'
_computing_structure_refinement 'SHELXL 2018/3 (Sheldrick, 2015)'
_computing_structure_solution 'SHELXT 2018/2 (Sheldrick, 2018)'
_diffrn_ambient_temperature 293
_diffrn_detector 'Rigaku HyPix-ED area detector'
_diffrn_detector_area_resol_mean 10.0
_diffrn_detector_type 'HPC area detector'
_diffrn_measured_fraction_theta_full 0.825
_diffrn_measured_fraction_theta_max 0.825
_diffrn_measurement_details
;
List of Runs (angles in degrees, time in seconds):

  # Type    Start    End  Width  t~exp~   \w     \q     \k     \f   Frames
#--------------------------------------------------------------------------
  1  \w    -10.00  60.00   1.00    4.00    --    0.00   0.00   0.00   70
  2  \w    -10.00  55.00   1.00    4.00    --    0.00   0.00   0.00   65
  3  \w    -11.00  45.00   1.00    2.00    --    0.00   0.00   0.00   56
  4  \w    -20.00  50.00   1.00    4.00    --    0.00   0.00   0.00   70
  5  \w    -36.00  30.00   1.00   10.00    --    0.00   0.00   0.00   66
;
_diffrn_measurement_device 'Electron diffractometer'
_diffrn_measurement_device_type Synergy-ED
_diffrn_measurement_method 'continuous rotation'
_diffrn_orient_matrix_type 'CrysAlisPro convention (1999,Acta A55,543-557)'
_diffrn_orient_matrix_UB_11 -0.0022725000
_diffrn_orient_matrix_UB_12 -0.0016188000
_diffrn_orient_matrix_UB_13 0.0004356000
_diffrn_orient_matrix_UB_21 -0.0002073000
_diffrn_orient_matrix_UB_22 -0.0013945000
_diffrn_orient_matrix_UB_23 -0.0017063000
_diffrn_orient_matrix_UB_31 0.0016739000
_diffrn_orient_matrix_UB_32 -0.0014411000
_diffrn_orient_matrix_UB_33 0.0008365000
_diffrn_radiation_probe electron
_diffrn_radiation_type '200 keV electrons'
_diffrn_radiation_wavelength 0.0251
_diffrn_reflns_av_R_equivalents 0.0982
_diffrn_reflns_av_unetI/netI 0.0697
_diffrn_reflns_Laue_measured_fraction_full 0.825
_diffrn_reflns_Laue_measured_fraction_max 0.825
_diffrn_reflns_limit_h_max 9
_diffrn_reflns_limit_h_min -9
_diffrn_reflns_limit_k_max 10
_diffrn_reflns_limit_k_min -10
_diffrn_reflns_limit_l_max 13
_diffrn_reflns_limit_l_min -13
_diffrn_reflns_number 7277
_diffrn_reflns_point_group_measured_fraction_full 0.825
_diffrn_reflns_point_group_measured_fraction_max 0.825
_diffrn_reflns_theta_full 0.734
_diffrn_reflns_theta_max 0.734
_diffrn_reflns_theta_min 0.097
_diffrn_source 'thermionic-emission electron gun'
_diffrn_source_type LaB6
_exptl_absorpt_coefficient_mu 0.000
_exptl_absorpt_correction_T_max 1.00000
_exptl_absorpt_correction_T_min 0.12627
_exptl_absorpt_correction_type multi-scan
_exptl_absorpt_process_details
;
CrysAlisPro 1.171.42.18a (Rigaku Oxford Diffraction, 2021)
Empirical absorption correction using spherical harmonics,
implemented in SCALE3 ABSPACK scaling algorithm.
;
_exptl_crystal_colour colourless
_exptl_crystal_colour_primary colourless
_exptl_crystal_density_diffrn 1.289
_exptl_crystal_description plate
_exptl_crystal_F_000 179
_exptl_crystal_size_max 0.0003
_exptl_crystal_size_mid 0.0003
_exptl_crystal_size_min 0.0001
_refine_diff_density_max 0.130
_refine_diff_density_min -0.137
_refine_diff_density_rms 0.032
_refine_ls_extinction_coef 171(12)
_refine_ls_extinction_expression Fc^*^=kFc[1+0.001xFc^2^\l^3^/sin(2\q)]^-1/4^
_refine_ls_extinction_method 'SHELXL-2018/3 (Sheldrick 2018)'
_refine_ls_goodness_of_fit_ref 2.167
_refine_ls_hydrogen_treatment constr
_refine_ls_matrix_type full
_refine_ls_number_parameters 282
_refine_ls_number_reflns 2117
_refine_ls_number_restraints 0
_refine_ls_restrained_S_all 2.167
_refine_ls_R_factor_all 0.2080
_refine_ls_R_factor_gt 0.1545
_refine_ls_shift/su_max 0.008
_refine_ls_shift/su_mean 0.000
_refine_ls_structure_factor_coef Fsqd
_refine_ls_weighting_details 'w=1/[\s^2^(Fo^2^)+(0.1000P)^2^] where P=(Fo^2^+2Fc^2^)/3'
_refine_ls_weighting_scheme calc
_refine_ls_wR_factor_gt 0.3466
_refine_ls_wR_factor_ref 0.3697
_reflns_Friedel_coverage 0.000
_reflns_number_gt 1322
_reflns_number_total 2117
_reflns_threshold_expression 'I > 2\s(I)'
_cod_data_source_file d1ce01172c1.cif
_cod_data_source_block gefitinib
_cod_depositor_comments 'Adding full bibliography for 7243939--7243951.cif.'
_cod_database_code 7243945
_shelx_shelxl_version_number 2018/3
_chemical_oxdiff_formula 'C22 H24 Cl F N4 O3'
_shelx_space_group_comment
;
The symmetry employed for this shelxl refinement is uniquely defined
by the following loop, which should always be used as a source of
symmetry information in preference to the above space-group names.
They are only intended as comments.
;
_reflns_odcompleteness_completeness 83.00
_reflns_odcompleteness_iscentric 1
_reflns_odcompleteness_theta 0.73
_olex2_refinement_description
;
1. Fixed Uiso
 At 1.2 times of:
  All C(H) groups, All C(H,H) groups, All N(H) groups
 At 1.5 times of:
  All C(H,H,H) groups
2.a Secondary CH2 refined with riding coordinates:
 C17(H17A,H17B), C22(H22A,H22B), C16(H16A,H16B), C18(H18A,H18B), C21(H21A,
 H21B), C19(H19A,H19B), C20(H20A,H20B)
2.b Aromatic/amide H refined with riding coordinates:
 N25(H25), C11(H11), C4(H4), C1(H1), C14(H14), C10(H10), C7(H7)
2.c Idealised Me refined as rotating group:
 C15(H15A,H15B,H15C)
;
_olex2_submission_special_instructions 'No special instructions were received'
_oxdiff_exptl_absorpt_empirical_details
;
Empirical correction (ABSPACK) includes:
- Absorption correction using spherical harmonics
- Frame scaling
;
_oxdiff_exptl_absorpt_empirical_full_max 3.064
_oxdiff_exptl_absorpt_empirical_full_min 0.290

loop_
_space_group_symop_operation_xyz
'x, y, z'
'-x, -y, -z'

loop_
_atom_site_label
_atom_site_type_symbol
_atom_site_fract_x
_atom_site_fract_y
_atom_site_fract_z
_atom_site_U_iso_or_equiv
_atom_site_adp_type
_atom_site_occupancy
_atom_site_site_symmetry_order
_atom_site_calc_flag
_atom_site_refinement_flags_posn
_atom_site_refinement_flags_adp
_atom_site_refinement_flags_occupancy
_atom_site_disorder_assembly
_atom_site_disorder_group
N25 N -0.8686(13) -0.3459(12) -0.3689(7) 0.074(4) Uani 1 1 d . . . . .
H25 H -0.859805 -0.403888 -0.323751 0.088 Uiso 1 1 calc R U . . .
C11 C -0.9787(18) -0.0023(13) -0.3410(9) 0.096(5) Uani 1 1 d . . . . .
H11 H -0.973952 0.078640 -0.373056 0.115 Uiso 1 1 calc R U . . .
O29 O -0.2577(19) -0.5571(15) 0.1459(7) 0.080(4) Uani 1 1 d . . . . .
C8 C -0.8274(15) -0.3822(11) -0.4638(7) 0.061(4) Uani 1 1 d . . . . .
C6 C -0.7623(15) -0.5065(11) -0.4767(7) 0.062(4) Uani 1 1 d . . . . .
N24 N -0.8501(14) -0.3048(10) -0.5442(7) 0.060(3) Uani 1 1 d . . . . .
O27 O -0.5712(14) -0.8557(11) -0.5243(7) 0.074(4) Uani 1 1 d . . . . .
C4 C -0.6641(12) -0.6559(11) -0.5976(7) 0.055(3) Uani 1 1 d . . . . .
H4 H -0.645504 -0.679002 -0.664346 0.066 Uiso 1 1 calc R U . . .
C9 C -0.9221(12) -0.2324(11) -0.3326(7) 0.050(3) Uani 1 1 d . . . . .
C5 C -0.7267(15) -0.5384(11) -0.5773(7) 0.062(4) Uani 1 1 d . . . . .
C17 C -0.596(2) -0.8693(15) -0.1657(8) 0.108(6) Uani 1 1 d . . . . .
H17A H -0.652639 -0.885601 -0.107773 0.130 Uiso 1 1 calc R U . . .
H17B H -0.611363 -0.955773 -0.208205 0.130 Uiso 1 1 calc R U . . .
C2 C -0.6596(14) -0.7026(10) -0.4103(6) 0.054(4) Uani 1 1 d . . . . .
C22 C -0.2314(18) -0.5107(15) 0.0474(10) 0.094(5) Uani 1 1 d . . . . .
H22A H -0.128605 -0.458347 0.053141 0.113 Uiso 1 1 calc R U . . .
H22B H -0.298229 -0.449604 0.028777 0.113 Uiso 1 1 calc R U . . .
C3 C -0.6294(13) -0.7392(11) -0.5147(7) 0.055(3) Uani 1 1 d . . . . .
C16 C -0.6606(19) -0.7632(13) -0.2322(7) 0.097(5) Uani 1 1 d . . . . .
H16A H -0.768348 -0.774965 -0.231498 0.116 Uiso 1 1 calc R U . . .
H16B H -0.612040 -0.669936 -0.205087 0.116 Uiso 1 1 calc R U . . .
N26 N -0.4055(18) -0.7116(14) -0.0437(7) 0.065(4) Uani 1 1 d . . . . .
C12 C -1.0462(17) -0.0175(14) -0.2462(9) 0.091(5) Uani 1 1 d . . . . .
C15 C -0.5363(18) -0.8979(14) -0.6220(8) 0.091(5) Uani 1 1 d . . . . .
H15A H -0.624818 -0.911992 -0.672642 0.136 Uiso 1 1 calc R U . . .
H15B H -0.501561 -0.982075 -0.618059 0.136 Uiso 1 1 calc R U . . .
H15C H -0.458766 -0.828306 -0.641889 0.136 Uiso 1 1 calc R U . . .
C18 C -0.4330(18) -0.8240(13) -0.1246(9) 0.080(5) Uani 1 1 d . . . . .
H18A H -0.396337 -0.900765 -0.097056 0.096 Uiso 1 1 calc R U . . .
H18B H -0.377258 -0.795243 -0.180974 0.096 Uiso 1 1 calc R U . . .
O28 O -0.6277(13) -0.7922(10) -0.3387(6) 0.067(3) Uani 1 1 d . . . . .
N23 N -0.7522(15) -0.4573(12) -0.6592(6) 0.078(4) Uani 1 1 d . . . . .
C1 C -0.7273(15) -0.5931(10) -0.3938(7) 0.062(4) Uani 1 1 d . . . . .
H1 H -0.751729 -0.573319 -0.328055 0.075 Uiso 1 1 calc R U . . .
C21 C -0.408(2) -0.6373(19) 0.1399(8) 0.105(6) Uani 1 1 d . . . . .
H21A H -0.480709 -0.581063 0.123197 0.126 Uiso 1 1 calc R U . . .
H21B H -0.423374 -0.673422 0.205955 0.126 Uiso 1 1 calc R U . . .
C14 C -0.9877(16) -0.2428(13) -0.2409(8) 0.080(5) Uani 1 1 d . . . . .
H14 H -0.990821 -0.322978 -0.208018 0.096 Uiso 1 1 calc R U . . .
C10 C -0.9199(14) -0.1104(11) -0.3854(7) 0.063(4) Uani 1 1 d . . . . .
H10 H -0.880465 -0.102224 -0.447767 0.076 Uiso 1 1 calc R U . . .
C7 C -0.8094(16) -0.3494(13) -0.6356(7) 0.075(5) Uani 1 1 d . . . . .
H7 H -0.824206 -0.295621 -0.689993 0.090 Uiso 1 1 calc R U . . .
C19 C -0.256(2) -0.6269(18) -0.0393(9) 0.103(6) Uani 1 1 d . . . . .
H19A H -0.244629 -0.588905 -0.105259 0.123 Uiso 1 1 calc R U . . .
H19B H -0.180742 -0.682126 -0.026165 0.123 Uiso 1 1 calc R U . . .
C20 C -0.4267(17) -0.7538(14) 0.0556(8) 0.083(4) Uani 1 1 d . . . . .
H20A H -0.355305 -0.810458 0.075367 0.099 Uiso 1 1 calc R U . . .
H20B H -0.527229 -0.810422 0.051524 0.099 Uiso 1 1 calc R U . . .
C13 C -1.0493(15) -0.1386(13) -0.1958(8) 0.071(4) Uani 1 1 d . . . . .
Cl31 Cl -1.1263(10) -0.1517(8) -0.0817(6) 0.140(4) Uani 1 1 d . . . . .
F30 F -1.1004(17) 0.0885(13) -0.2067(8) 0.107(5) Uani 1 1 d . . . . .

loop_
_atom_site_aniso_label
_atom_site_aniso_U_11
_atom_site_aniso_U_22
_atom_site_aniso_U_33
_atom_site_aniso_U_23
_atom_site_aniso_U_13
_atom_site_aniso_U_12
N25 0.095(12) 0.081(9) 0.053(6) 0.001(5) 0.001(6) 0.046(9)
C11 0.157(16) 0.074(10) 0.064(8) 0.003(6) -0.023(8) 0.066(11)
O29 0.095(12) 0.104(10) 0.045(6) 0.001(5) -0.009(6) 0.043(10)
C8 0.097(11) 0.050(8) 0.045(6) 0.005(5) 0.004(6) 0.038(8)
C6 0.093(12) 0.044(7) 0.051(6) 0.006(5) -0.006(6) 0.032(8)
N24 0.088(10) 0.042(7) 0.057(6) 0.018(5) 0.008(5) 0.027(7)
O27 0.109(11) 0.074(8) 0.053(6) 0.008(5) 0.012(5) 0.050(8)
C4 0.061(10) 0.063(8) 0.037(6) 0.002(5) 0.002(5) 0.006(7)
C9 0.057(9) 0.057(8) 0.041(6) 0.006(5) 0.001(5) 0.028(7)
C5 0.102(12) 0.062(8) 0.034(6) 0.008(5) 0.016(6) 0.039(9)
C17 0.19(2) 0.094(11) 0.044(7) -0.005(6) -0.009(8) 0.063(13)
C2 0.093(11) 0.052(7) 0.029(5) 0.010(5) 0.009(5) 0.038(8)
C22 0.098(15) 0.089(11) 0.093(10) 0.006(8) 0.020(8) 0.015(11)
C3 0.072(10) 0.049(7) 0.042(6) -0.002(5) 0.000(5) 0.017(8)
C16 0.189(16) 0.074(9) 0.048(7) 0.016(6) 0.012(7) 0.074(11)
N26 0.076(11) 0.090(10) 0.034(6) -0.001(6) 0.010(6) 0.031(9)
C12 0.124(14) 0.111(12) 0.061(8) -0.003(7) 0.005(7) 0.083(12)
C15 0.122(14) 0.086(10) 0.076(8) -0.011(6) -0.001(7) 0.068(11)
C18 0.115(15) 0.078(10) 0.056(7) 0.009(7) 0.007(7) 0.045(10)
O28 0.103(10) 0.060(7) 0.049(5) 0.005(5) 0.016(5) 0.036(7)
N23 0.131(12) 0.089(9) 0.032(5) 0.006(5) 0.018(6) 0.059(9)
C1 0.113(12) 0.049(7) 0.025(5) -0.002(5) -0.001(5) 0.027(8)
C21 0.115(18) 0.169(17) 0.043(8) 0.006(9) 0.012(8) 0.056(15)
C14 0.128(14) 0.066(9) 0.056(7) 0.011(6) 0.009(7) 0.043(10)
C10 0.101(12) 0.049(8) 0.045(6) 0.005(5) 0.019(6) 0.021(8)
C7 0.123(14) 0.075(9) 0.042(6) 0.023(6) 0.014(7) 0.047(10)
C19 0.140(19) 0.125(15) 0.062(8) 0.010(8) 0.021(9) 0.068(15)
C20 0.072(13) 0.106(12) 0.062(8) 0.007(7) 0.009(7) -0.002(10)
C13 0.076(12) 0.069(9) 0.076(8) 0.000(6) 0.005(7) 0.041(9)
Cl31 0.194(11) 0.131(7) 0.138(6) 0.029(5) 0.087(6) 0.090(8)
F30 0.147(14) 0.098(10) 0.100(8) 0.005(7) 0.024(8) 0.079(11)

loop_
_atom_type_symbol
_atom_type_description
_atom_type_scat_dispersion_real
_atom_type_scat_dispersion_imag
_atom_type_scat_source
C C 0.0000 0.0000 'International Tables Vol C Tables 4.2.6.8 and 6.1.1.4'
H H 0.0000 0.0000 'International Tables Vol C Tables 4.2.6.8 and 6.1.1.4'
Cl Cl 0.0000 0.0000 'International Tables Vol C Tables 4.2.6.8 and 6.1.1.4'
F F 0.0000 0.0000 'International Tables Vol C Tables 4.2.6.8 and 6.1.1.4'
N N 0.0000 0.0000 'International Tables Vol C Tables 4.2.6.8 and 6.1.1.4'
O O 0.0000 0.0000 'International Tables Vol C Tables 4.2.6.8 and 6.1.1.4'

loop_
_geom_angle_atom_site_label_1
_geom_angle_atom_site_label_2
_geom_angle_atom_site_label_3
_geom_angle
_geom_angle_site_symmetry_1
_geom_angle_site_symmetry_3
_geom_angle_publ_flag
C8 N25 H25 114.0 . . ?
C8 N25 C9 132.0(9) . . ?
C9 N25 H25 114.0 . . ?
C12 C11 H11 119.8 . . ?
C10 C11 H11 119.8 . . ?
C10 C11 C12 120.5(11) . . ?
C22 O29 C21 110.4(10) . . ?
N25 C8 C6 119.5(8) . . ?
N24 C8 N25 119.1(8) . . ?
N24 C8 C6 121.4(8) . . ?
C5 C6 C8 115.8(8) . . ?
C5 C6 C1 118.6(8) . . ?
C1 C6 C8 125.5(8) . . ?
C8 N24 C7 115.3(8) . . ?
C3 O27 C15 118.5(8) . . ?
C5 C4 H4 119.8 . . ?
C5 C4 C3 120.4(8) . . ?
C3 C4 H4 119.8 . . ?
N25 C9 C14 116.9(9) . . ?
N25 C9 C10 124.4(9) . . ?
C14 C9 C10 118.6(8) . . ?
C6 C5 C4 120.0(8) . . ?
N23 C5 C6 121.7(8) . . ?
N23 C5 C4 118.3(8) . . ?
H17A C17 H17B 107.7 . . ?
C16 C17 H17A 108.8 . . ?
C16 C17 H17B 108.8 . . ?
C18 C17 H17A 108.8 . . ?
C18 C17 H17B 108.8 . . ?
C18 C17 C16 113.8(14) . . ?
O28 C2 C3 114.3(7) . . ?
C1 C2 C3 119.1(8) . . ?
C1 C2 O28 126.3(8) . . ?
O29 C22 H22A 108.8 . . ?
O29 C22 H22B 108.8 . . ?
O29 C22 C19 113.6(12) . . ?
H22A C22 H22B 107.7 . . ?
C19 C22 H22A 108.8 . . ?
C19 C22 H22B 108.8 . . ?
O27 C3 C4 126.1(8) . . ?
O27 C3 C2 114.4(8) . . ?
C4 C3 C2 119.4(8) . . ?
C17 C16 H16A 110.6 . . ?
C17 C16 H16B 110.6 . . ?
H16A C16 H16B 108.7 . . ?
O28 C16 C17 105.7(8) . . ?
O28 C16 H16A 110.6 . . ?
O28 C16 H16B 110.6 . . ?
C18 N26 C19 111.2(11) . . ?
C20 N26 C18 113.9(13) . . ?
C20 N26 C19 109.5(10) . . ?
C13 C12 C11 119.8(9) . . ?
F30 C12 C11 118.3(12) . . ?
F30 C12 C13 121.8(11) . . ?
O27 C15 H15A 109.5 . . ?
O27 C15 H15B 109.5 . . ?
O27 C15 H15C 109.5 . . ?
H15A C15 H15B 109.5 . . ?
H15A C15 H15C 109.5 . . ?
H15B C15 H15C 109.5 . . ?
C17 C18 H18A 109.2 . . ?
C17 C18 H18B 109.2 . . ?
N26 C18 C17 111.9(11) . . ?
N26 C18 H18A 109.2 . . ?
N26 C18 H18B 109.2 . . ?
H18A C18 H18B 107.9 . . ?
C2 O28 C16 117.0(7) . . ?
C7 N23 C5 115.5(8) . . ?
C6 C1 H1 118.9 . . ?
C2 C1 C6 122.3(8) . . ?
C2 C1 H1 118.9 . . ?
O29 C21 H21A 110.2 . . ?
O29 C21 H21B 110.2 . . ?
O29 C21 C20 107.5(11) . . ?
H21A C21 H21B 108.5 . . ?
C20 C21 H21A 110.2 . . ?
C20 C21 H21B 110.2 . . ?
C9 C14 H14 118.2 . . ?
C9 C14 C13 123.7(10) . . ?
C13 C14 H14 118.2 . . ?
C11 C10 C9 119.1(10) . . ?
C11 C10 H10 120.5 . . ?
C9 C10 H10 120.5 . . ?
N24 C7 H7 114.9 . . ?
N23 C7 N24 130.2(9) . . ?
N23 C7 H7 114.9 . . ?
C22 C19 H19A 109.8 . . ?
C22 C19 H19B 109.8 . . ?
N26 C19 C22 109.3(12) . . ?
N26 C19 H19A 109.8 . . ?
N26 C19 H19B 109.8 . . ?
H19A C19 H19B 108.3 . . ?
N26 C20 C21 114.5(12) . . ?
N26 C20 H20A 108.6 . . ?
N26 C20 H20B 108.6 . . ?
C21 C20 H20A 108.6 . . ?
C21 C20 H20B 108.6 . . ?
H20A C20 H20B 107.6 . . ?
C12 C13 Cl31 118.7(8) . . ?
C14 C13 C12 118.3(10) . . ?
C14 C13 Cl31 123.0(10) . . ?

loop_
_geom_bond_atom_site_label_1
_geom_bond_atom_site_label_2
_geom_bond_distance
_geom_bond_site_symmetry_2
_geom_bond_publ_flag
N25 H25 0.8600 . ?
N25 C8 1.383(12) . ?
N25 C9 1.400(12) . ?
C11 H11 0.9300 . ?
C11 C12 1.450(16) . ?
C11 C10 1.421(14) . ?
O29 C22 1.424(15) . ?
O29 C21 1.432(19) . ?
C8 C6 1.491(12) . ?
C8 N24 1.363(12) . ?
C6 C5 1.420(12) . ?
C6 C1 1.473(12) . ?
N24 C7 1.365(12) . ?
O27 C3 1.379(12) . ?
O27 C15 1.408(12) . ?
C4 H4 0.9300 . ?
C4 C5 1.430(12) . ?
C4 C3 1.449(12) . ?
C9 C14 1.401(13) . ?
C9 C10 1.437(13) . ?
C5 N23 1.406(12) . ?
C17 H17A 0.9700 . ?
C17 H17B 0.9700 . ?
C17 C16 1.573(15) . ?
C17 C18 1.49(2) . ?
C2 C3 1.458(11) . ?
C2 O28 1.382(11) . ?
C2 C1 1.380(11) . ?
C22 H22A 0.9700 . ?
C22 H22B 0.9700 . ?
C22 C19 1.528(17) . ?
C16 H16A 0.9700 . ?
C16 H16B 0.9700 . ?
C16 O28 1.477(12) . ?
N26 C18 1.449(15) . ?
N26 C19 1.45(2) . ?
N26 C20 1.410(14) . ?
C12 C13 1.411(16) . ?
C12 F30 1.355(13) . ?
C15 H15A 0.9600 . ?
C15 H15B 0.9600 . ?
C15 H15C 0.9600 . ?
C18 H18A 0.9700 . ?
C18 H18B 0.9700 . ?
N23 C7 1.325(12) . ?
C1 H1 0.9300 . ?
C21 H21A 0.9700 . ?
C21 H21B 0.9700 . ?
C21 C20 1.515(17) . ?
C14 H14 0.9300 . ?
C14 C13 1.409(13) . ?
C10 H10 0.9300 . ?
C7 H7 0.9300 . ?
C19 H19A 0.9700 . ?
C19 H19B 0.9700 . ?
C20 H20A 0.9700 . ?
C20 H20B 0.9700 . ?
C13 Cl31 1.722(12) . ?

loop_
_geom_torsion_atom_site_label_1
_geom_torsion_atom_site_label_2
_geom_torsion_atom_site_label_3
_geom_torsion_atom_site_label_4
_geom_torsion
_geom_torsion_site_symmetry_1
_geom_torsion_site_symmetry_2
_geom_torsion_site_symmetry_3
_geom_torsion_site_symmetry_4
_geom_torsion_publ_flag
N25 C8 C6 C5 178.4(11) . . . . ?
N25 C8 C6 C1 -4(2) . . . . ?
N25 C8 N24 C7 -178.6(11) . . . . ?
N25 C9 C14 C13 -178.7(12) . . . . ?
N25 C9 C10 C11 179.4(11) . . . . ?
C11 C12 C13 C14 -1(2) . . . . ?
C11 C12 C13 Cl31 178.5(10) . . . . ?
O29 C22 C19 N26 54.6(15) . . . . ?
O29 C21 C20 N26 -59.6(14) . . . . ?
C8 N25 C9 C14 164.9(13) . . . . ?
C8 N25 C9 C10 -12(2) . . . . ?
C8 C6 C5 C4 -179.8(13) . . . . ?
C8 C6 C5 N23 -0.2(17) . . . . ?
C8 C6 C1 C2 -176.4(13) . . . . ?
C8 N24 C7 N23 1(2) . . . . ?
C6 C8 N24 C7 0.1(18) . . . . ?
C6 C5 N23 C7 0.8(18) . . . . ?
N24 C8 C6 C5 -0.2(18) . . . . ?
N24 C8 C6 C1 177.1(12) . . . . ?
C4 C5 N23 C7 -179.6(13) . . . . ?
C9 N25 C8 C6 175.2(13) . . . . ?
C9 N25 C8 N24 -6.1(19) . . . . ?
C9 C14 C13 C12 1(2) . . . . ?
C9 C14 C13 Cl31 -178.7(10) . . . . ?
C5 C6 C1 C2 0.9(18) . . . . ?
C5 C4 C3 O27 178.9(12) . . . . ?
C5 C4 C3 C2 0.3(17) . . . . ?
C5 N23 C7 N24 -1(2) . . . . ?
C17 C16 O28 C2 -173.4(13) . . . . ?
C22 O29 C21 C20 56.4(14) . . . . ?
C3 C4 C5 C6 -3.1(18) . . . . ?
C3 C4 C5 N23 177.2(11) . . . . ?
C3 C2 O28 C16 -178.1(11) . . . . ?
C3 C2 C1 C6 -3.7(18) . . . . ?
C16 C17 C18 N26 70.5(14) . . . . ?
C12 C11 C10 C9 -2.7(19) . . . . ?
C15 O27 C3 C4 2.3(19) . . . . ?
C15 O27 C3 C2 -179.0(10) . . . . ?
C18 C17 C16 O28 85.3(13) . . . . ?
C18 N26 C19 C22 -179.6(9) . . . . ?
C18 N26 C20 C21 -176.4(13) . . . . ?
O28 C2 C3 O27 -1.2(15) . . . . ?
O28 C2 C3 C4 177.5(12) . . . . ?
O28 C2 C1 C6 -177.4(12) . . . . ?
C1 C6 C5 C4 2.6(16) . . . . ?
C1 C6 C5 N23 -177.8(13) . . . . ?
C1 C2 C3 O27 -175.7(13) . . . . ?
C1 C2 C3 C4 3.1(16) . . . . ?
C1 C2 O28 C16 -4.1(19) . . . . ?
C21 O29 C22 C19 -57.4(16) . . . . ?
C14 C9 C10 C11 2.5(18) . . . . ?
C10 C11 C12 C13 2(2) . . . . ?
C10 C11 C12 F30 179.8(13) . . . . ?
C10 C9 C14 C13 -1.5(18) . . . . ?
C19 N26 C18 C17 -152.4(12) . . . . ?
C19 N26 C20 C21 58.4(14) . . . . ?
C20 N26 C18 C17 83.4(13) . . . . ?
C20 N26 C19 C22 -52.9(14) . . . . ?
F30 C12 C13 C14 -178.7(13) . . . . ?
F30 C12 C13 Cl31 1(2) . . . . ?
